data_2107350
loop_
_publ_author_name
'Haser, R.'
'Pierrot, M.'

_publ_section_title
;
 Etude structurale de la serie des hexacyanoferrates(II,III) d'hydrogene:
 H3+x (Fe(II)x Fe(III)1-x (C N)6)(H2 O)y. III. La phase rhomboedr. R,
 H(II)0.6 Fe(II)3.6 Fe(III)0.4 (C N)6) (H2 O)1.6 et...
;
_journal_name_full 'Acta Crystallographica B (24,1968-38,1982)'
_journal_page_first 2542
_journal_page_last 2547
_journal_volume 28
_journal_year 1972
_chemical_formula_sum 'C6 H6.8 Fe N6 O1.6'
_chemical_name_systematic 'H3.6 (Fe (C N)6) (H2 O)1.6'
_space_group_IT_number 166
_symmetry_space_group_name_Hall '-R 3 2"'
_symmetry_space_group_name_H-M 'R -3 m :H'
_cell_angle_alpha 90
_cell_angle_beta 90
_cell_angle_gamma 120
_cell_formula_units_Z 15
_cell_length_a 11.5
_cell_length_b 11.5
_cell_length_c 34.35
_cell_volume 3934.169
_citation_journal_id_ASTM ACBCAR
_cod_data_source_file Haser_ACBCAR_1972_851.cif
_cod_data_source_block C6H6.8Fe1N6O1.6
_cod_original_formula_sum 'C6 H6.8 Fe1 N6 O1.6'
_cod_database_code 2107350

loop_
_symmetry_equiv_pos_as_xyz
x,y,z
-y,x-y,z
-x+y,-x,z
y,x,-z
-x,-x+y,-z
x-y,-y,-z
-x,-y,-z
y,-x+y,-z
x-y,x,-z
-y,-x,z
x,x-y,z
-x+y,y,z
x+2/3,y+1/3,z+1/3
-y+2/3,x-y+1/3,z+1/3
-x+y+2/3,-x+1/3,z+1/3
y+2/3,x+1/3,-z+1/3
-x+2/3,-x+y+1/3,-z+1/3
x-y+2/3,-y+1/3,-z+1/3
-x+2/3,-y+1/3,-z+1/3
y+2/3,-x+y+1/3,-z+1/3
x-y+2/3,x+1/3,-z+1/3
-y+2/3,-x+1/3,z+1/3
x+2/3,x-y+1/3,z+1/3
-x+y+2/3,y+1/3,z+1/3
x+1/3,y+2/3,z+2/3
-y+1/3,x-y+2/3,z+2/3
-x+y+1/3,-x+2/3,z+2/3
y+1/3,x+2/3,-z+2/3
-x+1/3,-x+y+2/3,-z+2/3
x-y+1/3,-y+2/3,-z+2/3
-x+1/3,-y+2/3,-z+2/3
y+1/3,-x+y+2/3,-z+2/3
x-y+1/3,x+2/3,-z+2/3
-y+1/3,-x+2/3,z+2/3
x+1/3,x-y+2/3,z+2/3
-x+y+1/3,y+2/3,z+2/3

loop_
_atom_site_label
_atom_site_type_symbol
_atom_site_fract_x
_atom_site_fract_y
_atom_site_fract_z
_atom_site_occupancy
_atom_site_U_iso_or_equiv
O2 O-2 0.1334 0.2668 0.5522 1 0.0
Fe3 Fe+3 0 0 0.334 1 0.0
N4 N-3 0.1167 0.2334 0.3905 1 0.0
Fe2 Fe+2 0 0 0.1679 1 0.0
C5 C+2 -0.0748 -0.1496 0.3049 1 0.0
N2 N-3 0.1229 0.2458 0.2194 1 0.0
C4 C+2 0.0769 0.1538 0.3681 1 0.0
C1 C+2 0.0806 0.1612 0.0315 1 0.0
C2 C+2 0.0755 0.151 0.1995 1 0.0
N3 N-3 -0.1327 -0.2654 0.1151 1 0.0
O1 O-2 0 0 0.5386 1 0.0
C3 C+2 -0.0801 -0.1602 0.1341 1 0.0
Fe1 Fe+2 0 0 0 1 0.0
N1 N-3 0.1252 0.2504 0.0526 1 0.0
N5 N-3 -0.1253 -0.2506 0.2833 1 0.0
